data_4305123
loop_
_publ_author_name
'Shigeki Mori'
'Atsuhiro Osuka'

_publ_section_title
;
Heterobismetal Complexes of [26]Hexaphyrin(1.1.1.1.1.1)
;
_journal_name_full 'Inorganic Chemistry'
_journal_page_first 3937
_journal_page_last 3939
_journal_paper_doi 10.1021/ic8004147
_journal_volume 47
_journal_year 2008
_chemical_formula_sum 'C71.82 H14.49 Au Cu F30 N6'
_chemical_formula_weight 1791.78
_chemical_name_systematic
; 
 ? 
;
_space_group_IT_number 14
_symmetry_cell_setting monoclinic
_symmetry_Int_Tables_number 14
_symmetry_space_group_name_Hall '-P 2yab'
_symmetry_space_group_name_H-M 'P 1 21/a 1'
_atom_sites_solution_hydrogens geom
_atom_sites_solution_primary direct
_atom_sites_solution_secondary difmap
_audit_creation_method SHELXL-97
_cell_angle_alpha 90.00
_cell_angle_beta 114.843(6)
_cell_angle_gamma 90.00
_cell_formula_units_Z 4
_cell_length_a 28.665(5)
_cell_length_b 7.5735(19)
_cell_length_c 32.376(6)
_cell_measurement_reflns_used 46823
_cell_measurement_temperature 123(2)
_cell_measurement_theta_max 27.6
_cell_measurement_theta_min 3.0
_cell_volume 6378(2)
_computing_cell_refinement PROCESS-AUTO
_computing_data_collection PROCESS-AUTO
_computing_data_reduction CrystalStructure
_computing_publication_material 'CrystalStructure 3.8'
_computing_structure_refinement 'SHELXL-97 (Sheldrick, 1997)'
_computing_structure_solution 'SHELXS-97 (Sheldrick, 1990)'
_diffrn_ambient_temperature 123(2)
_diffrn_detector_area_resol_mean 10.00
_diffrn_measured_fraction_theta_full 0.972
_diffrn_measured_fraction_theta_max 0.972
_diffrn_measurement_device_type 'Rigaku RAXIS-RAPID'
_diffrn_measurement_method \w
_diffrn_radiation_monochromator graphite
_diffrn_radiation_source 'fine-focus sealed tube'
_diffrn_radiation_type MoK\a
_diffrn_radiation_wavelength 0.71075
_diffrn_reflns_av_R_equivalents 0.0735
_diffrn_reflns_av_sigmaI/netI 0.0718
_diffrn_reflns_limit_h_max 36
_diffrn_reflns_limit_h_min -36
_diffrn_reflns_limit_k_max 9
_diffrn_reflns_limit_k_min -9
_diffrn_reflns_limit_l_max 41
_diffrn_reflns_limit_l_min -41
_diffrn_reflns_number 53811
_diffrn_reflns_theta_full 27.49
_diffrn_reflns_theta_max 27.49
_diffrn_reflns_theta_min 3.03
_exptl_absorpt_coefficient_mu 2.771
_exptl_absorpt_correction_T_max 0.6813
_exptl_absorpt_correction_T_min 0.3380
_exptl_absorpt_correction_type multi-scan
_exptl_absorpt_process_details
;
    Higashi, T. (1995). Program for Absorption Correction.
    Rigaku Corporation, Tokyo, Japan.
;
_exptl_crystal_colour violet
_exptl_crystal_density_diffrn 1.866
_exptl_crystal_density_method 'not measured'
_exptl_crystal_description prism
_exptl_crystal_F_000 3462
_exptl_crystal_size_max 0.50
_exptl_crystal_size_mid 0.35
_exptl_crystal_size_min 0.15
_refine_diff_density_max 1.931
_refine_diff_density_min -1.981
_refine_diff_density_rms 0.178
_refine_ls_extinction_method none
_refine_ls_goodness_of_fit_ref 1.099
_refine_ls_hydrogen_treatment constr
_refine_ls_matrix_type full
_refine_ls_number_parameters 1045
_refine_ls_number_reflns 14202
_refine_ls_number_restraints 610
_refine_ls_restrained_S_all 1.108
_refine_ls_R_factor_all 0.0792
_refine_ls_R_factor_gt 0.0670
_refine_ls_shift/su_max 0.001
_refine_ls_shift/su_mean 0.000
_refine_ls_structure_factor_coef Fsqd
_refine_ls_weighting_details 'calc w=1/[\s^2^(Fo^2^)+(0.0448P)^2^+75.2209P] where P=(Fo^2^+2Fc^2^)/3'
_refine_ls_weighting_scheme calc
_refine_ls_wR_factor_gt 0.1604
_refine_ls_wR_factor_ref 0.1682
_reflns_number_gt 12105
_reflns_number_total 14202
_reflns_threshold_expression >2sigma(I)
_cod_data_source_file ic8004147-file002.cif
_cod_data_source_block shelxl
_cod_depositor_comments
;
The following automatic conversions were performed:
'_symmetry_cell_setting' value 'Monoclinic' changed to 'monoclinic'
according to '/home/saulius/struct/CIF-dictionaries/cif_core.dic'
dictionary named 'cif_core.dic' version 2.4.1 from 2010-06-29.

Automatic conversion script
Id: cif_fix_enum 1527 2010-12-29 10:47:43Z saulius 
;
_cod_original_sg_symbol_H-M 'P 21/a'
_cod_database_code 4305123

loop_
_symmetry_equiv_pos_as_xyz
'x, y, z'
'-x+1/2, y+1/2, -z'
'-x, -y, -z'
'x-1/2, -y-1/2, z'

loop_
_atom_site_label
_atom_site_type_symbol
_atom_site_fract_x
_atom_site_fract_y
_atom_site_fract_z
_atom_site_U_iso_or_equiv
_atom_site_adp_type
_atom_site_occupancy
_atom_site_symmetry_multiplicity
_atom_site_calc_flag
_atom_site_refinement_flags
_atom_site_disorder_assembly
_atom_site_disorder_group
Au1A Au -0.04587(12) 0.0789(3) 0.21237(10) 0.0159(2) Uani 0.70 1 d PU A 1
Cu1A Cu 0.0780(4) 0.3709(14) 0.3056(3) 0.0263(8) Uani 0.70 1 d PU A 1
Cu1B Cu -0.0452(9) 0.059(3) 0.2131(7) 0.0145(12) Uani 0.30 1 d PU A 2
Au1B Au 0.0773(2) 0.3690(9) 0.30531(19) 0.0199(5) Uani 0.30 1 d PU A 2
F1 F -0.1164(2) -0.2894(7) 0.32079(18) 0.0470(13) Uani 1 1 d U A .
F2 F -0.1583(3) -0.3247(9) 0.3812(2) 0.0605(17) Uani 1 1 d U . .
F3 F -0.1894(2) -0.0368(9) 0.41188(19) 0.0566(16) Uani 1 1 d U A .
F4 F -0.1800(2) 0.2892(8) 0.38118(19) 0.0526(15) Uani 1 1 d U . .
F5 F -0.1404(2) 0.3253(7) 0.31929(18) 0.0427(12) Uani 1 1 d U A .
F6 F 0.09941(19) 0.1245(8) 0.46624(17) 0.0434(12) Uani 1 1 d U . .
F7 F 0.0757(2) 0.0697(8) 0.53765(16) 0.0507(14) Uani 1 1 d U A .
F8 F -0.0105(2) 0.2088(8) 0.53820(16) 0.0512(15) Uani 1 1 d U . .
F9 F -0.0750(2) 0.4024(8) 0.46634(19) 0.0503(14) Uani 1 1 d U A .
F10 F -0.05083(19) 0.4649(7) 0.39600(16) 0.0418(12) Uani 1 1 d U . .
F11 F 0.24147(19) 0.6459(6) 0.45003(15) 0.0350(10) Uani 1 1 d U A .
F12 F 0.3061(2) 0.8967(7) 0.50102(16) 0.0462(13) Uani 1 1 d U . .
F13 F 0.2939(2) 1.2369(7) 0.47114(17) 0.0499(14) Uani 1 1 d U A .
F14 F 0.2180(2) 1.3207(7) 0.38969(19) 0.0516(15) Uani 1 1 d U . .
F15 F 0.1532(2) 1.0692(7) 0.33825(17) 0.0475(14) Uani 1 1 d U A .
F16 F 0.2422(2) 0.0886(8) 0.29136(18) 0.0509(14) Uani 1 1 d U A .
F17 F 0.2936(3) -0.0467(11) 0.2457(3) 0.083(2) Uani 1 1 d U . .
F18 F 0.2651(3) 0.0367(12) 0.1565(3) 0.085(2) Uani 1 1 d U A .
F19 F 0.1838(3) 0.2507(10) 0.1136(2) 0.072(2) Uani 1 1 d U . .
F20 F 0.1298(2) 0.3766(8) 0.15753(19) 0.0551(15) Uani 1 1 d U A .
F21 F 0.1040(2) -0.2737(9) 0.1868(3) 0.0671(18) Uani 1 1 d U . .
F22 F 0.1754(3) -0.3151(12) 0.1554(4) 0.108(3) Uani 1 1 d U A .
F23 F 0.1608(4) -0.1706(16) 0.0745(4) 0.129(3) Uani 1 1 d U . .
F24 F 0.0762(4) 0.0268(16) 0.0275(3) 0.120(3) Uani 1 1 d U A .
F25 F 0.0080(3) 0.0913(12) 0.0627(2) 0.081(2) Uani 1 1 d U . .
F26 F -0.1915(2) -0.3961(8) 0.08754(19) 0.0477(13) Uani 1 1 d U A .
F27 F -0.2824(2) -0.4664(10) 0.0193(2) 0.0644(19) Uani 1 1 d U . .
F28 F -0.3493(2) -0.2006(12) -0.02196(19) 0.082(3) Uani 1 1 d U A .
F29 F -0.3253(2) 0.1365(12) 0.0093(3) 0.092(3) Uani 1 1 d U . .
F30 F -0.2339(2) 0.2069(8) 0.0778(2) 0.0540(15) Uani 1 1 d U A .
N1 N -0.1189(2) 0.0180(8) 0.20515(18) 0.0219(12) Uani 1 1 d U . .
N2 N -0.0296(2) 0.1454(8) 0.34610(19) 0.0228(12) Uani 1 1 d U A .
N3 N 0.0937(2) 0.4986(9) 0.36411(19) 0.0230(12) Uani 1 1 d U . .
N4 N 0.1403(2) 0.4918(9) 0.30373(19) 0.0230(12) Uani 1 1 d U . .
N5 N 0.0942(2) 0.0910(9) 0.2021(2) 0.0252(13) Uani 1 1 d U A .
N6 N -0.0666(2) -0.0184(8) 0.14733(19) 0.0211(12) Uani 1 1 d U . .
C1 C -0.1607(3) -0.0242(10) 0.1660(2) 0.0248(15) Uani 1 1 d U A .
C2 C -0.2049(3) -0.0532(12) 0.1756(3) 0.0323(18) Uani 1 1 d U . .
H2 H -0.2389 -0.0797 0.1541 0.039 Uiso 1 1 calc R A .
C3 C -0.1889(3) -0.0354(12) 0.2207(3) 0.0314(18) Uani 1 1 d U A .
H3 H -0.2093 -0.0494 0.2372 0.038 Uiso 1 1 calc R . .
C4 C -0.1350(3) 0.0090(11) 0.2395(2) 0.0250(15) Uani 1 1 d U A .
C5 C -0.1037(3) 0.0387(10) 0.2850(2) 0.0250(15) Uani 1 1 d U . .
C6 C -0.0536(3) 0.1014(10) 0.3020(2) 0.0233(14) Uani 1 1 d U A .
C7 C -0.0226(3) 0.1514(10) 0.2767(2) 0.0220(14) Uani 1 1 d U . .
C8 C 0.0192(3) 0.2421(9) 0.3068(2) 0.0214(13) Uani 1 1 d U A .
C9 C 0.0128(3) 0.2376(10) 0.3502(2) 0.0226(14) Uani 1 1 d U . .
C10 C 0.0387(3) 0.3297(11) 0.3899(2) 0.0277(16) Uani 1 1 d U A .
C11 C 0.0740(3) 0.4608(10) 0.3952(2) 0.0261(15) Uani 1 1 d U A .
C12 C 0.0919(3) 0.5876(11) 0.4317(2) 0.0280(16) Uani 1 1 d U . .
H12 H 0.0837 0.5906 0.4572 0.034 Uiso 1 1 calc R A .
C13 C 0.1227(3) 0.7015(11) 0.4225(2) 0.0273(16) Uani 1 1 d U A .
H13 H 0.1395 0.8020 0.4399 0.033 Uiso 1 1 calc R . .
C14 C 0.1250(3) 0.6415(10) 0.3816(2) 0.0262(15) Uani 1 1 d U A .
C15 C 0.1588(3) 0.7100(10) 0.3651(2) 0.0238(14) Uani 1 1 d U . .
C16 C 0.1667(3) 0.6335(10) 0.3291(2) 0.0242(14) Uani 1 1 d U A .
C17 C 0.2090(3) 0.6789(11) 0.3174(3) 0.0296(16) Uani 1 1 d U . .
H17 H 0.2320 0.7756 0.3286 0.035 Uiso 1 1 calc R A .
C18 C 0.2089(3) 0.5558(12) 0.2873(3) 0.0336(18) Uani 1 1 d U A .
H18 H 0.2329 0.5470 0.2741 0.040 Uiso 1 1 calc R . .
C19 C 0.1663(3) 0.4409(11) 0.2787(2) 0.0268(15) Uani 1 1 d U A .
C20 C 0.1528(3) 0.2958(11) 0.2496(2) 0.0270(15) Uani 1 1 d U . .
C21 C 0.1071(3) 0.2032(11) 0.2372(2) 0.0258(15) Uani 1 1 d U A .
C22 C 0.0646(3) 0.2243(10) 0.2522(2) 0.0206(13) Uani 1 1 d U . .
C23 C 0.0252(3) 0.1262(10) 0.2218(2) 0.0216(14) Uani 1 1 d U A .
C24 C 0.0457(3) 0.0506(11) 0.1904(2) 0.0258(15) Uani 1 1 d U . .
C25 C 0.0193(3) -0.0385(11) 0.1490(2) 0.0275(16) Uani 1 1 d U A .
C26 C -0.0339(3) -0.0620(11) 0.1281(2) 0.0266(15) Uani 1 1 d U A .
C27 C -0.0634(3) -0.1247(12) 0.0826(2) 0.0327(18) Uani 1 1 d U . .
H27 H -0.0502 -0.1658 0.0618 0.039 Uiso 1 1 calc R A .
C28 C -0.1129(3) -0.1143(11) 0.0750(2) 0.0300(17) Uani 1 1 d U A .
H28 H -0.1416 -0.1420 0.0473 0.036 Uiso 1 1 calc R . .
C29 C -0.1147(3) -0.0541(10) 0.1160(2) 0.0237(14) Uani 1 1 d U A .
C30 C -0.1594(3) -0.0495(10) 0.1236(2) 0.0242(15) Uani 1 1 d U . .
C31 C -0.1271(3) 0.0181(11) 0.3183(2) 0.0246(15) Uani 1 1 d U A .
C32 C -0.1324(3) -0.1426(12) 0.3349(3) 0.0318(17) Uani 1 1 d U . .
C33 C -0.1531(3) -0.1637(13) 0.3662(3) 0.0372(19) Uani 1 1 d U A .
C34 C -0.1690(3) -0.0174(13) 0.3816(3) 0.0348(18) Uani 1 1 d U . .
C35 C -0.1646(3) 0.1460(13) 0.3659(3) 0.0373(19) Uani 1 1 d U A .
C36 C -0.1439(3) 0.1631(11) 0.3347(3) 0.0295(16) Uani 1 1 d U . .
C37 C 0.0247(3) 0.2959(11) 0.4289(2) 0.0246(15) Uani 1 1 d U . .
C38 C 0.0561(3) 0.1961(11) 0.4658(2) 0.0296(16) Uani 1 1 d U A .
C39 C 0.0441(4) 0.1677(12) 0.5024(2) 0.0344(18) Uani 1 1 d U . .
C40 C 0.0007(4) 0.2368(11) 0.5027(3) 0.0341(18) Uani 1 1 d U A .
C41 C -0.0322(3) 0.3349(13) 0.4663(3) 0.0365(19) Uani 1 1 d U . .
C42 C -0.0195(3) 0.3640(12) 0.4300(2) 0.0307(17) Uani 1 1 d U A .
C43 C 0.1953(3) 0.8485(11) 0.3923(2) 0.0256(15) Uani 1 1 d U A .
C44 C 0.2354(3) 0.8110(10) 0.4342(2) 0.0259(15) Uani 1 1 d U . .
C45 C 0.2685(3) 0.9391(11) 0.4609(3) 0.0313(17) Uani 1 1 d U A .
C46 C 0.2620(3) 1.1128(11) 0.4458(3) 0.0322(17) Uani 1 1 d U . .
C47 C 0.2238(3) 1.1544(12) 0.4046(3) 0.0347(18) Uani 1 1 d U A .
C48 C 0.1909(3) 1.0229(12) 0.3785(3) 0.0334(18) Uani 1 1 d U . .
C49 C 0.1864(3) 0.2415(11) 0.2266(3) 0.0296(16) Uani 1 1 d U A .
C50 C 0.2273(3) 0.1347(13) 0.2475(3) 0.039(2) Uani 1 1 d U . .
C51 C 0.2548(4) 0.0646(16) 0.2248(4) 0.054(3) Uani 1 1 d U A .
C52 C 0.2392(4) 0.1041(15) 0.1792(4) 0.052(3) Uani 1 1 d U . .
C53 C 0.1990(4) 0.2132(16) 0.1575(3) 0.052(3) Uani 1 1 d U A .
C54 C 0.1715(3) 0.2788(13) 0.1808(3) 0.039(2) Uani 1 1 d U . .
C55 C 0.0519(4) -0.0891(14) 0.1250(3) 0.0452(19) Uani 1 1 d U . .
C56 C 0.0955(4) -0.1975(16) 0.1486(4) 0.056(2) Uani 1 1 d U A .
C57 C 0.1323(5) -0.2194(19) 0.1308(5) 0.074(3) Uani 1 1 d U . .
C58 C 0.1257(6) -0.150(2) 0.0921(5) 0.084(3) Uani 1 1 d U A .
C59 C 0.0842(6) -0.048(2) 0.0667(4) 0.075(3) Uani 1 1 d U . .
C60 C 0.0463(5) -0.0159(19) 0.0849(4) 0.062(2) Uani 1 1 d U A .
C61 C -0.2096(3) -0.0925(11) 0.0848(2) 0.0289(16) Uani 1 1 d U A .
C62 C -0.2234(3) -0.2608(13) 0.0685(3) 0.0358(19) Uani 1 1 d U . .
C63 C -0.2701(4) -0.2997(16) 0.0333(3) 0.046(2) Uani 1 1 d U A .
C64 C -0.3036(3) -0.1678(18) 0.0125(3) 0.052(3) Uani 1 1 d U . .
C65 C -0.2920(3) 0.0055(17) 0.0281(3) 0.050(3) Uani 1 1 d U A .
C66 C -0.2451(3) 0.0385(12) 0.0634(3) 0.0359(19) Uani 1 1 d U . .
C1T C 0.4581(5) 0.9555(14) 0.1880(3) 0.061(4) Uani 0.664(11) 1 d PGDU B 3
C2T C 0.4177(4) 0.9767(15) 0.2007(4) 0.076(5) Uani 0.664(11) 1 d PGU B 3
H2T H 0.3867 1.0318 0.1804 0.092 Uiso 0.664(11) 1 calc PR B 3
C3T C 0.4226(4) 0.9175(15) 0.2430(4) 0.070(5) Uani 0.664(11) 1 d PGU B 3
H3T H 0.3950 0.9320 0.2516 0.084 Uiso 0.664(11) 1 calc PR B 3
C4T C 0.4680(5) 0.8370(14) 0.2726(3) 0.054(4) Uani 0.664(11) 1 d PGU B 3
H4T H 0.4713 0.7964 0.3015 0.065 Uiso 0.664(11) 1 calc PR B 3
C5T C 0.5083(4) 0.8157(13) 0.2599(4) 0.071(5) Uani 0.664(11) 1 d PGU B 3
H5T H 0.5393 0.7607 0.2802 0.085 Uiso 0.664(11) 1 calc PR B 3
C6T C 0.5034(4) 0.8750(14) 0.2177(4) 0.057(4) Uani 0.664(11) 1 d PGU B 3
H6T H 0.5310 0.8605 0.2090 0.068 Uiso 0.664(11) 1 calc PR B 3
C7T C 0.4577(13) 1.029(4) 0.1439(9) 0.134(10) Uani 0.664(11) 1 d PDU B 3
H7TA H 0.4242 1.0840 0.1258 0.200 Uiso 0.664(11) 1 calc PR B 3
H7TB H 0.4636 0.9333 0.1264 0.200 Uiso 0.664(11) 1 calc PR B 3
H7TC H 0.4849 1.1181 0.1511 0.200 Uiso 0.664(11) 1 calc PR B 3
C8T C 0.4565(14) -0.024(4) -0.0352(12) 0.059(8) Uani 0.336(11) 1 d PU . 4
H8T H 0.4242 -0.0350 -0.0606 0.071 Uiso 0.336(11) 1 calc PR B 4
C9T C 0.4584(11) -0.012(4) 0.0038(10) 0.046(6) Uani 0.336(11) 1 d PU B 4
H9T H 0.4266 -0.0314 0.0057 0.055 Uiso 0.336(11) 1 calc PR B 4
C10T C 0.4965(12) 0.022(4) 0.0419(11) 0.055(7) Uani 0.336(11) 1 d PDU . 4
C11T C 0.490(4) 0.062(12) 0.086(2) 0.083(18) Uani 0.168(6) 1 d PDU B 4
H11T H 0.4564 0.1125 0.0787 0.125 Uiso 0.168(6) 1 calc PR B 4
H12T H 0.5170 0.1460 0.1047 0.125 Uiso 0.168(6) 1 calc PR B 4
H13T H 0.4941 -0.0478 0.1034 0.125 Uiso 0.168(6) 1 calc PR B 4

loop_
_atom_site_aniso_label
_atom_site_aniso_U_11
_atom_site_aniso_U_22
_atom_site_aniso_U_33
_atom_site_aniso_U_23
_atom_site_aniso_U_13
_atom_site_aniso_U_12
Au1A 0.0153(3) 0.0200(6) 0.0133(2) -0.0009(4) 0.0068(2) 0.0006(4)
Cu1A 0.0258(11) 0.0279(11) 0.0242(11) -0.0012(10) 0.0095(10) -0.0016(10)
Cu1B 0.0136(14) 0.0171(18) 0.0135(14) -0.0006(14) 0.0064(11) 0.0013(14)
Au1B 0.0197(7) 0.0277(8) 0.0165(7) -0.0023(7) 0.0118(6) -0.0020(7)
F1 0.068(4) 0.034(3) 0.054(3) -0.001(2) 0.041(3) -0.001(3)
F2 0.077(4) 0.054(4) 0.071(4) 0.024(3) 0.051(4) 0.003(3)
F3 0.056(3) 0.087(5) 0.047(3) 0.018(3) 0.041(3) 0.006(3)
F4 0.057(3) 0.063(4) 0.058(3) -0.010(3) 0.044(3) 0.004(3)
F5 0.058(3) 0.030(3) 0.057(3) 0.001(2) 0.040(3) 0.003(2)
F6 0.035(3) 0.058(4) 0.038(3) 0.007(2) 0.017(2) 0.005(2)
F7 0.059(4) 0.059(4) 0.027(2) 0.013(2) 0.010(2) -0.007(3)
F8 0.079(4) 0.059(4) 0.032(2) -0.001(2) 0.040(3) -0.011(3)
F9 0.049(3) 0.066(4) 0.053(3) -0.003(3) 0.038(3) 0.002(3)
F10 0.040(3) 0.056(4) 0.033(2) 0.007(2) 0.018(2) 0.009(2)
F11 0.045(3) 0.024(2) 0.031(2) 0.0026(18) 0.010(2) -0.002(2)
F12 0.044(3) 0.045(3) 0.031(2) 0.001(2) -0.004(2) -0.007(2)
F13 0.056(3) 0.039(3) 0.038(3) -0.008(2) 0.004(2) -0.024(3)
F14 0.062(4) 0.023(3) 0.052(3) 0.006(2) 0.006(3) -0.013(2)
F15 0.044(3) 0.036(3) 0.036(3) 0.010(2) -0.009(2) -0.009(2)
F16 0.041(3) 0.063(4) 0.045(3) -0.003(3) 0.014(3) 0.016(3)
F17 0.051(4) 0.104(6) 0.090(5) -0.025(4) 0.026(4) 0.030(4)
F18 0.077(5) 0.117(7) 0.096(5) -0.036(5) 0.071(5) 0.004(4)
F19 0.095(5) 0.095(6) 0.053(3) -0.006(3) 0.058(4) -0.001(4)
F20 0.071(4) 0.061(4) 0.046(3) 0.010(3) 0.037(3) 0.012(3)
F21 0.041(3) 0.060(4) 0.100(5) -0.014(3) 0.029(3) 0.012(3)
F22 0.063(4) 0.093(5) 0.188(7) -0.033(5) 0.073(5) 0.007(4)
F23 0.125(6) 0.158(7) 0.164(7) -0.060(6) 0.120(5) -0.032(5)
F24 0.150(7) 0.162(7) 0.079(4) -0.028(5) 0.079(5) -0.064(5)
F25 0.082(4) 0.114(6) 0.043(3) 0.015(3) 0.023(3) -0.034(4)
F26 0.040(3) 0.046(4) 0.056(3) -0.013(3) 0.020(3) -0.004(2)
F27 0.049(3) 0.097(5) 0.054(3) -0.038(3) 0.029(3) -0.036(3)
F28 0.034(3) 0.157(8) 0.033(3) 0.018(4) -0.007(2) -0.035(4)
F29 0.032(3) 0.124(7) 0.092(5) 0.070(5) 0.000(3) 0.009(4)
F30 0.037(3) 0.054(4) 0.068(4) 0.022(3) 0.019(3) 0.012(3)
N1 0.019(3) 0.028(3) 0.017(2) 0.000(2) 0.006(2) 0.000(2)
N2 0.028(3) 0.023(3) 0.021(3) 0.001(2) 0.014(3) -0.002(2)
N3 0.026(3) 0.028(3) 0.019(3) -0.002(2) 0.013(2) -0.004(2)
N4 0.022(3) 0.029(3) 0.021(3) -0.004(2) 0.012(2) -0.002(2)
N5 0.025(3) 0.029(4) 0.024(3) -0.005(2) 0.013(3) -0.001(2)
N6 0.023(3) 0.022(3) 0.021(3) -0.005(2) 0.012(2) -0.002(2)
C1 0.023(3) 0.025(4) 0.024(3) 0.002(3) 0.008(3) 0.001(3)
C2 0.021(4) 0.050(5) 0.024(3) -0.002(3) 0.008(3) -0.003(3)
C3 0.023(4) 0.047(5) 0.030(4) 0.002(3) 0.017(3) 0.000(3)
C4 0.024(3) 0.030(4) 0.022(3) 0.001(3) 0.011(3) -0.003(3)
C5 0.028(4) 0.030(4) 0.018(3) 0.004(3) 0.011(3) -0.004(3)
C6 0.025(3) 0.026(4) 0.019(3) 0.000(3) 0.010(3) 0.001(3)
C7 0.023(3) 0.026(4) 0.020(3) -0.002(3) 0.012(3) -0.002(3)
C8 0.026(3) 0.018(4) 0.018(3) -0.001(2) 0.008(3) -0.001(3)
C9 0.026(3) 0.023(4) 0.024(3) 0.003(3) 0.015(3) -0.002(3)
C10 0.027(4) 0.045(5) 0.017(3) -0.001(3) 0.014(3) -0.003(3)
C11 0.029(4) 0.030(4) 0.023(3) -0.003(3) 0.014(3) -0.004(3)
C12 0.027(4) 0.037(5) 0.021(3) -0.012(3) 0.012(3) -0.007(3)
C13 0.027(4) 0.032(4) 0.025(3) -0.009(3) 0.013(3) -0.008(3)
C14 0.027(4) 0.026(4) 0.026(3) 0.000(3) 0.011(3) 0.001(3)
C15 0.028(4) 0.021(4) 0.024(3) -0.005(3) 0.012(3) -0.001(3)
C16 0.022(3) 0.032(4) 0.019(3) -0.001(3) 0.009(3) -0.001(3)
C17 0.027(4) 0.033(5) 0.031(4) -0.004(3) 0.015(3) -0.010(3)
C18 0.029(4) 0.041(5) 0.038(4) -0.007(4) 0.021(4) -0.009(3)
C19 0.026(4) 0.033(4) 0.025(3) -0.006(3) 0.014(3) -0.006(3)
C20 0.022(3) 0.034(4) 0.028(3) -0.007(3) 0.014(3) 0.000(3)
C21 0.023(3) 0.036(4) 0.022(3) -0.003(3) 0.014(3) -0.003(3)
C22 0.021(3) 0.026(4) 0.021(3) 0.001(3) 0.014(3) 0.003(3)
C23 0.020(3) 0.027(4) 0.018(3) 0.001(3) 0.008(3) 0.005(3)
C24 0.022(3) 0.032(4) 0.026(3) -0.006(3) 0.012(3) 0.002(3)
C25 0.025(4) 0.036(5) 0.025(3) -0.010(3) 0.013(3) -0.001(3)
C26 0.027(4) 0.029(4) 0.025(3) -0.007(3) 0.013(3) 0.000(3)
C27 0.026(4) 0.051(5) 0.020(3) -0.012(3) 0.009(3) -0.002(3)
C28 0.028(4) 0.041(5) 0.017(3) -0.007(3) 0.005(3) -0.005(3)
C29 0.023(3) 0.028(4) 0.018(3) 0.001(3) 0.006(3) 0.001(3)
C30 0.018(3) 0.030(4) 0.021(3) 0.005(3) 0.005(3) 0.003(3)
C31 0.024(3) 0.032(4) 0.022(3) -0.004(3) 0.014(3) -0.005(3)
C32 0.033(4) 0.038(5) 0.029(4) -0.002(3) 0.017(3) -0.006(3)
C33 0.042(5) 0.043(5) 0.031(4) 0.012(4) 0.019(4) -0.006(4)
C34 0.031(4) 0.057(6) 0.023(3) 0.006(3) 0.019(3) -0.001(4)
C35 0.036(4) 0.051(5) 0.034(4) -0.002(4) 0.023(4) 0.001(4)
C36 0.031(4) 0.032(4) 0.031(4) 0.000(3) 0.019(3) -0.003(3)
C37 0.028(4) 0.035(4) 0.016(3) -0.004(3) 0.014(3) -0.009(3)
C38 0.028(4) 0.038(5) 0.024(3) -0.005(3) 0.011(3) -0.007(3)
C39 0.049(5) 0.033(5) 0.019(3) 0.001(3) 0.013(3) -0.007(4)
C40 0.052(5) 0.034(5) 0.026(3) -0.005(3) 0.027(4) -0.013(4)
C41 0.041(5) 0.047(6) 0.033(4) -0.007(4) 0.026(4) -0.009(4)
C42 0.029(4) 0.044(5) 0.025(3) -0.004(3) 0.017(3) -0.004(3)
C43 0.026(4) 0.030(4) 0.022(3) -0.009(3) 0.010(3) -0.007(3)
C44 0.037(4) 0.016(4) 0.029(3) -0.002(3) 0.017(3) -0.003(3)
C45 0.031(4) 0.033(5) 0.026(3) 0.000(3) 0.009(3) -0.001(3)
C46 0.032(4) 0.033(5) 0.029(4) -0.008(3) 0.011(3) -0.013(3)
C47 0.037(4) 0.028(5) 0.037(4) -0.004(3) 0.014(4) -0.009(3)
C48 0.027(4) 0.036(5) 0.026(4) 0.003(3) 0.000(3) -0.001(3)
C49 0.026(4) 0.031(4) 0.037(4) -0.011(3) 0.018(3) -0.008(3)
C50 0.024(4) 0.053(6) 0.044(4) -0.014(4) 0.018(4) -0.006(4)
C51 0.036(5) 0.066(7) 0.063(6) -0.023(5) 0.024(5) 0.004(5)
C52 0.050(6) 0.061(7) 0.065(6) -0.027(5) 0.042(5) -0.003(5)
C53 0.052(6) 0.071(8) 0.050(5) -0.015(5) 0.037(5) -0.011(5)
C54 0.040(5) 0.048(6) 0.042(4) -0.007(4) 0.029(4) -0.007(4)
C55 0.044(4) 0.059(5) 0.047(4) -0.027(3) 0.033(3) -0.016(3)
C56 0.045(4) 0.063(5) 0.077(5) -0.032(4) 0.041(4) -0.006(4)
C57 0.059(4) 0.077(5) 0.105(5) -0.028(5) 0.054(4) -0.006(4)
C58 0.084(5) 0.095(6) 0.095(5) -0.040(5) 0.062(4) -0.019(5)
C59 0.090(5) 0.097(6) 0.061(4) -0.026(4) 0.055(4) -0.034(4)
C60 0.065(5) 0.084(5) 0.051(4) -0.020(4) 0.039(4) -0.025(4)
C61 0.027(4) 0.040(5) 0.018(3) 0.003(3) 0.007(3) 0.000(3)
C62 0.031(4) 0.048(5) 0.031(4) -0.006(4) 0.014(3) -0.009(4)
C63 0.035(5) 0.082(7) 0.027(4) -0.014(4) 0.019(4) -0.015(5)
C64 0.028(4) 0.101(8) 0.023(4) 0.007(5) 0.008(4) -0.021(5)
C65 0.021(4) 0.090(8) 0.034(4) 0.033(5) 0.005(4) 0.004(4)
C66 0.029(4) 0.041(5) 0.036(4) 0.011(4) 0.012(4) 0.000(3)
C1T 0.073(8) 0.039(7) 0.075(8) -0.026(6) 0.034(6) -0.030(6)
C2T 0.078(9) 0.056(9) 0.093(9) -0.024(7) 0.034(7) -0.025(7)
C3T 0.078(8) 0.043(8) 0.090(9) -0.020(7) 0.036(7) -0.030(6)
C4T 0.067(7) 0.030(7) 0.071(8) -0.016(6) 0.034(6) -0.025(5)
C5T 0.072(8) 0.036(7) 0.093(9) -0.018(7) 0.022(7) -0.019(6)
C6T 0.065(7) 0.034(7) 0.075(7) -0.036(6) 0.033(6) -0.021(5)
C7T 0.147(14) 0.129(14) 0.122(12) -0.006(9) 0.053(9) -0.008(9)
C8T 0.059(11) 0.034(11) 0.069(11) 0.013(8) 0.011(8) -0.001(8)
C9T 0.042(10) 0.029(10) 0.061(10) 0.015(8) 0.015(8) -0.009(7)
C10T 0.055(11) 0.047(11) 0.061(10) 0.025(8) 0.023(8) -0.010(8)
C11T 0.08(2) 0.08(2) 0.084(18) 0.003(10) 0.036(12) -0.003(10)

loop_
_atom_type_symbol
_atom_type_description
_atom_type_scat_dispersion_real
_atom_type_scat_dispersion_imag
_atom_type_scat_source
C C 0.0033 0.0016 'International Tables Vol C Tables 4.2.6.8 and 6.1.1.4'
H H 0.0000 0.0000 'International Tables Vol C Tables 4.2.6.8 and 6.1.1.4'
F F 0.0171 0.0103 'International Tables Vol C Tables 4.2.6.8 and 6.1.1.4'
N N 0.0061 0.0033 'International Tables Vol C Tables 4.2.6.8 and 6.1.1.4'
Au Au -2.0133 8.8022 'International Tables Vol C Tables 4.2.6.8 and 6.1.1.4'
Cu Cu 0.3201 1.2651 'International Tables Vol C Tables 4.2.6.8 and 6.1.1.4'

loop_
_geom_angle_atom_site_label_1
_geom_angle_atom_site_label_2
_geom_angle_atom_site_label_3
_geom_angle
_geom_angle_site_symmetry_1
_geom_angle_site_symmetry_3
_geom_angle_publ_flag
C23 Au1A C7 85.3(3) . . ?
C23 Au1A N1 176.7(3) . . ?
C7 Au1A N1 93.3(3) . . ?
C23 Au1A N6 93.4(3) . . ?
C7 Au1A N6 174.7(3) . . ?
N1 Au1A N6 87.7(2) . . ?
C22 Cu1A C8 83.4(5) . . ?
C22 Cu1A N3 174.1(6) . . ?
C8 Cu1A N3 94.3(4) . . ?
C22 Cu1A N4 94.5(4) . . ?
C8 Cu1A N4 177.0(6) . . ?
N3 Cu1A N4 87.6(4) . . ?
C23 Cu1B C7 84.0(9) . . ?
C23 Cu1B N6 93.7(10) . . ?
C7 Cu1B N6 176.1(12) . . ?
C23 Cu1B N1 173.9(12) . . ?
C7 Cu1B N1 93.0(10) . . ?
N6 Cu1B N1 89.0(9) . . ?
C22 Au1B C8 84.2(4) . . ?
C22 Au1B N3 174.4(5) . . ?
C8 Au1B N3 94.6(3) . . ?
C22 Au1B N4 94.1(3) . . ?
C8 Au1B N4 177.3(5) . . ?
N3 Au1B N4 86.8(3) . . ?
C1 N1 C4 106.1(6) . . ?
C1 N1 Cu1B 127.6(8) . . ?
C4 N1 Cu1B 126.0(8) . . ?
C1 N1 Au1A 127.6(5) . . ?
C4 N1 Au1A 126.2(5) . . ?
Cu1B N1 Au1A 4.2(6) . . ?
C6 N2 C9 105.7(6) . . ?
C14 N3 C11 105.2(6) . . ?
C14 N3 Cu1A 128.5(5) . . ?
C11 N3 Cu1A 126.3(6) . . ?
C14 N3 Au1B 129.1(5) . . ?
C11 N3 Au1B 125.8(5) . . ?
Cu1A N3 Au1B 0.6(4) . . ?
C19 N4 C16 105.9(6) . . ?
C19 N4 Cu1A 126.6(6) . . ?
C16 N4 Cu1A 127.4(5) . . ?
C19 N4 Au1B 126.4(5) . . ?
C16 N4 Au1B 127.7(5) . . ?
Cu1A N4 Au1B 0.2(4) . . ?
C24 N5 C21 106.0(6) . . ?
C29 N6 C26 106.8(6) . . ?
C29 N6 Cu1B 127.2(8) . . ?
C26 N6 Cu1B 125.7(8) . . ?
C29 N6 Au1A 126.9(5) . . ?
C26 N6 Au1A 126.3(5) . . ?
Cu1B N6 Au1A 4.1(6) . . ?
N1 C1 C30 124.5(6) . . ?
N1 C1 C2 110.0(6) . . ?
C30 C1 C2 125.3(7) . . ?
C3 C2 C1 106.9(7) . . ?
C3 C2 H2 126.6 . . ?
C1 C2 H2 126.6 . . ?
C2 C3 C4 107.4(7) . . ?
C2 C3 H3 126.3 . . ?
C4 C3 H3 126.3 . . ?
N1 C4 C5 124.5(6) . . ?
N1 C4 C3 109.5(6) . . ?
C5 C4 C3 126.0(7) . . ?
C4 C5 C6 125.2(6) . . ?
C4 C5 C31 117.6(6) . . ?
C6 C5 C31 116.9(6) . . ?
N2 C6 C5 119.3(6) . . ?
N2 C6 C7 111.3(6) . . ?
C5 C6 C7 128.8(6) . . ?
C8 C7 C6 106.5(6) . . ?
C8 C7 Au1A 133.9(5) . . ?
C6 C7 Au1A 119.6(5) . . ?
C8 C7 Cu1B 135.4(9) . . ?
C6 C7 Cu1B 117.8(8) . . ?
Au1A C7 Cu1B 4.3(6) . . ?
C7 C8 C9 104.0(6) . . ?
C7 C8 Au1B 137.3(5) . . ?
C9 C8 Au1B 118.7(5) . . ?
C7 C8 Cu1A 137.5(6) . . ?
C9 C8 Cu1A 118.5(5) . . ?
Au1B C8 Cu1A 0.2(4) . . ?
N2 C9 C10 117.6(6) . . ?
N2 C9 C8 112.2(6) . . ?
C10 C9 C8 129.6(6) . . ?
C9 C10 C11 124.3(6) . . ?
C9 C10 C37 118.0(7) . . ?
C11 C10 C37 117.4(6) . . ?
C10 C11 N3 124.5(6) . . ?
C10 C11 C12 125.1(7) . . ?
N3 C11 C12 110.2(6) . . ?
C13 C12 C11 106.7(6) . . ?
C13 C12 H12 126.7 . . ?
C11 C12 H12 126.7 . . ?
C12 C13 C14 106.8(7) . . ?
C12 C13 H13 126.6 . . ?
C14 C13 H13 126.6 . . ?
N3 C14 C15 125.3(7) . . ?
N3 C14 C13 111.0(6) . . ?
C15 C14 C13 123.4(7) . . ?
C14 C15 C16 123.3(7) . . ?
C14 C15 C43 117.7(6) . . ?
C16 C15 C43 117.9(6) . . ?
N4 C16 C15 125.4(6) . . ?
N4 C16 C17 109.9(6) . . ?
C15 C16 C17 124.2(7) . . ?
C18 C17 C16 106.0(7) . . ?
C18 C17 H17 127.0 . . ?
C16 C17 H17 127.0 . . ?
C17 C18 C19 107.7(7) . . ?
C17 C18 H18 126.2 . . ?
C19 C18 H18 126.2 . . ?
N4 C19 C20 123.8(7) . . ?
N4 C19 C18 110.4(7) . . ?
C20 C19 C18 125.8(7) . . ?
C21 C20 C19 123.8(7) . . ?
C21 C20 C49 116.2(7) . . ?
C19 C20 C49 119.8(7) . . ?
N5 C21 C20 117.3(6) . . ?
N5 C21 C22 111.6(6) . . ?
C20 C21 C22 130.4(7) . . ?
C23 C22 C21 104.3(6) . . ?
C23 C22 Au1B 137.4(5) . . ?
C21 C22 Au1B 118.3(5) . . ?
C23 C22 Cu1A 138.0(6) . . ?
C21 C22 Cu1A 117.7(6) . . ?
Au1B C22 Cu1A 0.6(4) . . ?
C22 C23 C24 104.9(6) . . ?
C22 C23 Au1A 134.6(5) . . ?
C24 C23 Au1A 120.5(5) . . ?
C22 C23 Cu1B 136.6(8) . . ?
C24 C23 Cu1B 118.5(8) . . ?
Au1A C23 Cu1B 4.3(6) . . ?
N5 C24 C25 117.9(6) . . ?
N5 C24 C23 112.8(6) . . ?
C25 C24 C23 128.9(7) . . ?
C26 C25 C24 124.4(7) . . ?
C26 C25 C55 120.7(7) . . ?
C24 C25 C55 114.6(7) . . ?
N6 C26 C25 124.6(6) . . ?
N6 C26 C27 109.1(6) . . ?
C25 C26 C27 126.2(7) . . ?
C28 C27 C26 106.9(7) . . ?
C28 C27 H27 126.6 . . ?
C26 C27 H27 126.6 . . ?
C27 C28 C29 107.5(6) . . ?
C27 C28 H28 126.3 . . ?
C29 C28 H28 126.3 . . ?
N6 C29 C30 125.7(6) . . ?
N6 C29 C28 109.7(6) . . ?
C30 C29 C28 124.4(7) . . ?
C29 C30 C1 125.2(6) . . ?
C29 C30 C61 118.4(6) . . ?
C1 C30 C61 116.1(6) . . ?
C32 C31 C36 116.0(7) . . ?
C32 C31 C5 122.4(7) . . ?
C36 C31 C5 121.6(7) . . ?
F1 C32 C31 119.3(7) . . ?
F1 C32 C33 117.6(8) . . ?
C31 C32 C33 123.1(8) . . ?
F2 C33 C34 119.7(7) . . ?
F2 C33 C32 121.3(9) . . ?
C34 C33 C32 119.0(8) . . ?
F3 C34 C35 120.5(8) . . ?
F3 C34 C33 119.4(8) . . ?
C35 C34 C33 120.1(7) . . ?
F4 C35 C34 120.1(7) . . ?
F4 C35 C36 120.3(8) . . ?
C34 C35 C36 119.7(8) . . ?
F5 C36 C35 118.7(8) . . ?
F5 C36 C31 119.2(6) . . ?
C35 C36 C31 122.1(8) . . ?
C38 C37 C42 117.0(6) . . ?
C38 C37 C10 121.0(7) . . ?
C42 C37 C10 122.0(7) . . ?
F6 C38 C37 119.4(6) . . ?
F6 C38 C39 119.1(7) . . ?
C37 C38 C39 121.5(8) . . ?
F7 C39 C40 120.0(7) . . ?
F7 C39 C38 119.7(8) . . ?
C40 C39 C38 120.4(8) . . ?
F8 C40 C39 120.0(8) . . ?
F8 C40 C41 119.8(8) . . ?
C39 C40 C41 120.2(7) . . ?
F9 C41 C40 120.3(7) . . ?
F9 C41 C42 120.7(8) . . ?
C40 C41 C42 118.9(8) . . ?
F10 C42 C37 120.0(6) . . ?
F10 C42 C41 117.8(7) . . ?
C37 C42 C41 122.1(8) . . ?
C48 C43 C44 115.9(7) . . ?
C48 C43 C15 122.6(7) . . ?
C44 C43 C15 121.6(7) . . ?
F11 C44 C45 118.4(7) . . ?
F11 C44 C43 119.1(7) . . ?
C45 C44 C43 122.4(7) . . ?
F12 C45 C44 120.2(7) . . ?
F12 C45 C46 120.3(7) . . ?
C44 C45 C46 119.5(7) . . ?
F13 C46 C47 120.2(8) . . ?
F13 C46 C45 119.9(7) . . ?
C47 C46 C45 119.8(7) . . ?
F14 C47 C46 120.0(7) . . ?
F14 C47 C48 120.6(8) . . ?
C46 C47 C48 119.4(8) . . ?
F15 C48 C43 119.3(7) . . ?
F15 C48 C47 117.8(8) . . ?
C43 C48 C47 122.9(7) . . ?
C50 C49 C54 118.0(8) . . ?
C50 C49 C20 121.4(8) . . ?
C54 C49 C20 120.0(7) . . ?
F16 C50 C49 120.4(7) . . ?
F16 C50 C51 117.4(9) . . ?
C49 C50 C51 122.1(9) . . ?
F17 C51 C52 120.4(9) . . ?
F17 C51 C50 120.7(10) . . ?
C52 C51 C50 118.7(10) . . ?
F18 C52 C53 119.6(10) . . ?
F18 C52 C51 119.7(10) . . ?
C53 C52 C51 120.7(8) . . ?
F19 C53 C52 120.7(9) . . ?
F19 C53 C54 119.8(10) . . ?
C52 C53 C54 119.4(10) . . ?
F20 C54 C49 121.0(7) . . ?
F20 C54 C53 118.0(8) . . ?
C49 C54 C53 121.0(9) . . ?
C60 C55 C56 118.3(9) . . ?
C60 C55 C25 122.9(10) . . ?
C56 C55 C25 118.0(9) . . ?
F21 C56 C57 117.7(12) . . ?
F21 C56 C55 122.9(8) . . ?
C57 C56 C55 119.3(12) . . ?
C58 C57 F22 120.6(12) . . ?
C58 C57 C56 121.0(14) . . ?
F22 C57 C56 118.4(14) . . ?
C57 C58 F23 121.6(16) . . ?
C57 C58 C59 123.3(12) . . ?
F23 C58 C59 115.1(15) . . ?
F24 C59 C58 125.2(13) . . ?
F24 C59 C60 117.4(15) . . ?
C58 C59 C60 117.4(12) . . ?
F25 C60 C55 120.7(10) . . ?
F25 C60 C59 118.6(11) . . ?
C55 C60 C59 120.6(13) . . ?
C62 C61 C66 116.2(7) . . ?
C62 C61 C30 123.1(7) . . ?
C66 C61 C30 120.7(8) . . ?
F26 C62 C61 120.1(7) . . ?
F26 C62 C63 117.2(9) . . ?
C61 C62 C63 122.7(9) . . ?
F27 C63 C64 119.8(9) . . ?
F27 C63 C62 120.6(10) . . ?
C64 C63 C62 119.6(10) . . ?
F28 C64 C63 121.2(11) . . ?
F28 C64 C65 118.5(11) . . ?
C63 C64 C65 120.2(8) . . ?
F29 C65 C66 120.5(11) . . ?
F29 C65 C64 121.2(9) . . ?
C66 C65 C64 118.3(9) . . ?
F30 C66 C65 117.8(9) . . ?
F30 C66 C61 119.2(7) . . ?
C65 C66 C61 122.9(9) . . ?
C2T C1T C6T 120.0 . . ?
C2T C1T C7T 123.5(16) . . ?
C6T C1T C7T 116.3(16) . . ?
C3T C2T C1T 120.0 . . ?
C3T C2T H2T 120.0 . . ?
C1T C2T H2T 120.0 . . ?
C2T C3T C4T 120.0 . . ?
C2T C3T H3T 120.0 . . ?
C4T C3T H3T 120.0 . . ?
C5T C4T C3T 120.0 . . ?
C5T C4T H4T 120.0 . . ?
C3T C4T H4T 120.0 . . ?
C4T C5T C6T 120.0 . . ?
C4T C5T H5T 120.0 . . ?
C6T C5T H5T 120.0 . . ?
C5T C6T C1T 120.0 . . ?
C5T C6T H6T 120.0 . . ?
C1T C6T H6T 120.0 . . ?
C9T C8T C10T 120(3) . 3_655 ?
C9T C8T H8T 119.9 . . ?
C10T C8T H8T 119.9 3_655 . ?
C8T C9T C10T 130(3) . . ?
C8T C9T H9T 114.9 . . ?
C10T C9T H9T 114.9 . . ?
C9T C10T C8T 109(3) . 3_655 ?
C9T C10T C11T 123(4) . . ?
C8T C10T C11T 128(4) 3_655 . ?

loop_
_geom_bond_atom_site_label_1
_geom_bond_atom_site_label_2
_geom_bond_distance
_geom_bond_site_symmetry_2
_geom_bond_publ_flag
Au1A C23 1.962(8) . ?
Au1A C7 1.981(7) . ?
Au1A N1 2.059(7) . ?
Au1A N6 2.068(6) . ?
Cu1A C22 1.951(11) . ?
Cu1A C8 1.962(11) . ?
Cu1A N3 2.004(10) . ?
Cu1A N4 2.030(11) . ?
Cu1B C23 1.98(2) . ?
Cu1B C7 2.01(2) . ?
Cu1B N6 2.04(2) . ?
Cu1B N1 2.04(2) . ?
Au1B C22 1.940(9) . ?
Au1B C8 1.941(9) . ?
Au1B N3 2.013(8) . ?
Au1B N4 2.051(8) . ?
F1 C32 1.353(10) . ?
F2 C33 1.345(10) . ?
F3 C34 1.343(8) . ?
F4 C35 1.341(10) . ?
F5 C36 1.344(9) . ?
F6 C38 1.350(9) . ?
F7 C39 1.344(10) . ?
F8 C40 1.335(8) . ?
F9 C41 1.331(10) . ?
F10 C42 1.330(10) . ?
F11 C44 1.334(9) . ?
F12 C45 1.333(9) . ?
F13 C46 1.328(9) . ?
F14 C47 1.334(10) . ?
F15 C48 1.345(9) . ?
F16 C50 1.347(11) . ?
F17 C51 1.332(13) . ?
F18 C52 1.345(10) . ?
F19 C53 1.332(12) . ?
F20 C54 1.337(11) . ?
F21 C56 1.292(14) . ?
F22 C57 1.364(17) . ?
F23 C58 1.359(15) . ?
F24 C59 1.320(15) . ?
F25 C60 1.311(16) . ?
F26 C62 1.339(11) . ?
F27 C63 1.338(13) . ?
F28 C64 1.340(10) . ?
F29 C65 1.334(12) . ?
F30 C66 1.349(11) . ?
N1 C1 1.368(9) . ?
N1 C4 1.374(9) . ?
N2 C6 1.341(9) . ?
N2 C9 1.358(9) . ?
N3 C14 1.367(10) . ?
N3 C11 1.376(9) . ?
N4 C19 1.367(9) . ?
N4 C16 1.370(10) . ?
N5 C24 1.312(9) . ?
N5 C21 1.341(9) . ?
N6 C29 1.352(9) . ?
N6 C26 1.366(9) . ?
C1 C30 1.403(10) . ?
C1 C2 1.444(10) . ?
C2 C3 1.342(10) . ?
C2 H2 0.9500 . ?
C3 C4 1.443(10) . ?
C3 H3 0.9500 . ?
C4 C5 1.384(10) . ?
C5 C6 1.389(10) . ?
C5 C31 1.495(9) . ?
C6 C7 1.487(9) . ?
C7 C8 1.370(10) . ?
C8 C9 1.492(9) . ?
C9 C10 1.373(10) . ?
C10 C11 1.375(11) . ?
C10 C37 1.500(9) . ?
C11 C12 1.439(10) . ?
C12 C13 1.353(11) . ?
C12 H12 0.9500 . ?
C13 C14 1.427(10) . ?
C13 H13 0.9500 . ?
C14 C15 1.390(10) . ?
C15 C16 1.401(9) . ?
C15 C43 1.482(10) . ?
C16 C17 1.455(10) . ?
C17 C18 1.347(11) . ?
C17 H17 0.9500 . ?
C18 C19 1.429(10) . ?
C18 H18 0.9500 . ?
C19 C20 1.392(10) . ?
C20 C21 1.386(10) . ?
C20 C49 1.503(10) . ?
C21 C22 1.498(9) . ?
C22 C23 1.366(10) . ?
C23 C24 1.486(9) . ?
C24 C25 1.406(10) . ?
C25 C26 1.397(10) . ?
C25 C55 1.494(10) . ?
C26 C27 1.436(10) . ?
C27 C28 1.337(11) . ?
C27 H27 0.9500 . ?
C28 C29 1.427(10) . ?
C28 H28 0.9500 . ?
C29 C30 1.400(10) . ?
C30 C61 1.495(10) . ?
C31 C32 1.365(11) . ?
C31 C36 1.391(11) . ?
C32 C33 1.380(11) . ?
C33 C34 1.371(13) . ?
C34 C35 1.363(13) . ?
C35 C36 1.379(11) . ?
C37 C38 1.379(11) . ?
C37 C42 1.383(11) . ?
C38 C39 1.381(10) . ?
C39 C40 1.356(13) . ?
C40 C41 1.377(13) . ?
C41 C42 1.385(10) . ?
C43 C48 1.383(12) . ?
C43 C44 1.391(10) . ?
C44 C45 1.378(11) . ?
C45 C46 1.388(12) . ?
C46 C47 1.362(12) . ?
C47 C48 1.387(11) . ?
C49 C50 1.349(12) . ?
C49 C54 1.391(12) . ?
C50 C51 1.387(12) . ?
C51 C52 1.382(16) . ?
C52 C53 1.350(16) . ?
C53 C54 1.392(12) . ?
C55 C60 1.358(15) . ?
C55 C56 1.419(16) . ?
C56 C57 1.408(14) . ?
C57 C58 1.30(2) . ?
C58 C59 1.36(2) . ?
C59 C60 1.455(16) . ?
C61 C62 1.373(12) . ?
C61 C66 1.381(12) . ?
C62 C63 1.376(12) . ?
C63 C64 1.353(16) . ?
C64 C65 1.395(17) . ?
C65 C66 1.372(12) . ?
C1T C2T 1.3900 . ?
C1T C6T 1.3900 . ?
C1T C7T 1.53(2) . ?
C2T C3T 1.3900 . ?
C2T H2T 0.9500 . ?
C3T C4T 1.3900 . ?
C3T H3T 0.9500 . ?
C4T C5T 1.3900 . ?
C4T H4T 0.9500 . ?
C5T C6T 1.3900 . ?
C5T H5T 0.9500 . ?
C6T H6T 0.9500 . ?
C7T H7TA 0.9800 . ?
C7T H7TB 0.9800 . ?
C7T H7TC 0.9800 . ?
C8T C9T 1.24(4) . ?
C8T C10T 1.45(5) 3_655 ?
C8T H8T 0.9500 . ?
C9T C10T 1.28(4) . ?
C9T H9T 0.9500 . ?
C10T C8T 1.45(5) 3_655 ?
C10T C11T 1.55(3) . ?
C11T H11T 0.9800 . ?
C11T H12T 0.9800 . ?
C11T H13T 0.9800 . ?

loop_
_geom_torsion_atom_site_label_1
_geom_torsion_atom_site_label_2
_geom_torsion_atom_site_label_3
_geom_torsion_atom_site_label_4
_geom_torsion
_geom_torsion_site_symmetry_1
_geom_torsion_site_symmetry_2
_geom_torsion_site_symmetry_3
_geom_torsion_site_symmetry_4
_geom_torsion_publ_flag
C23 Cu1B N1 C1 110(12) . . . . ?
C7 Cu1B N1 C1 170.2(7) . . . . ?
N6 Cu1B N1 C1 -6.5(11) . . . . ?
C23 Cu1B N1 C4 -78(12) . . . . ?
C7 Cu1B N1 C4 -17.2(12) . . . . ?
N6 Cu1B N1 C4 166.1(7) . . . . ?
C23 Cu1B N1 Au1A 17(4) . . . . ?
C7 Cu1B N1 Au1A 77(10) . . . . ?
N6 Cu1B N1 Au1A -99(10) . . . . ?
C23 Au1A N1 C1 -124(5) . . . . ?
C7 Au1A N1 C1 171.4(7) . . . . ?
N6 Au1A N1 C1 -13.7(7) . . . . ?
C23 Au1A N1 C4 55(6) . . . . ?
C7 Au1A N1 C4 -9.7(7) . . . . ?
N6 Au1A N1 C4 165.2(6) . . . . ?
C23 Au1A N1 Cu1B -34(8) . . . . ?
C7 Au1A N1 Cu1B -98(10) . . . . ?
N6 Au1A N1 Cu1B 77(10) . . . . ?
C22 Cu1A N3 C14 127(5) . . . . ?
C8 Cu1A N3 C14 -166.1(7) . . . . ?
N4 Cu1A N3 C14 16.2(8) . . . . ?
C22 Cu1A N3 C11 -54(6) . . . . ?
C8 Cu1A N3 C11 12.6(8) . . . . ?
N4 Cu1A N3 C11 -165.0(7) . . . . ?
C22 Cu1A N3 Au1B -68(52) . . . . ?
C8 Cu1A N3 Au1B -2(54) . . . . ?
N4 Cu1A N3 Au1B -179(100) . . . . ?
C22 Au1B N3 C14 116(4) . . . . ?
C8 Au1B N3 C14 -166.0(7) . . . . ?
N4 Au1B N3 C14 16.3(7) . . . . ?
C22 Au1B N3 C11 -66(4) . . . . ?
C8 Au1B N3 C11 12.5(7) . . . . ?
N4 Au1B N3 C11 -165.1(6) . . . . ?
C22 Au1B N3 Cu1A 100(55) . . . . ?
C8 Au1B N3 Cu1A 178(100) . . . . ?
N4 Au1B N3 Cu1A 1(54) . . . . ?
C22 Cu1A N4 C19 -13.4(8) . . . . ?
C8 Cu1A N4 C19 33(11) . . . . ?
N3 Cu1A N4 C19 161.1(7) . . . . ?
C22 Cu1A N4 C16 171.0(6) . . . . ?
C8 Cu1A N4 C16 -143(11) . . . . ?
N3 Cu1A N4 C16 -14.5(8) . . . . ?
C22 Cu1A N4 Au1B 4(100) . . . . ?
C8 Cu1A N4 Au1B 50(100) . . . . ?
N3 Cu1A N4 Au1B 178(100) . . . . ?
C22 Au1B N4 C19 -13.3(7) . . . . ?
C8 Au1B N4 C19 41(9) . . . . ?
N3 Au1B N4 C19 161.2(6) . . . . ?
C22 Au1B N4 C16 171.0(6) . . . . ?
C8 Au1B N4 C16 -135(8) . . . . ?
N3 Au1B N4 C16 -14.6(7) . . . . ?
C22 Au1B N4 Cu1A -176(100) . . . . ?
C8 Au1B N4 Cu1A -122(100) . . . . ?
N3 Au1B N4 Cu1A -2(100) . . . . ?
C23 Cu1B N6 C29 -167.5(7) . . . . ?
C7 Cu1B N6 C29 -114(20) . . . . ?
N1 Cu1B N6 C29 7.0(11) . . . . ?
C23 Cu1B N6 C26 19.8(12) . . . . ?
C7 Cu1B N6 C26 73(20) . . . . ?
N1 Cu1B N6 C26 -165.7(7) . . . . ?
C23 Cu1B N6 Au1A -80(11) . . . . ?
C7 Cu1B N6 Au1A -27(12) . . . . ?
N1 Cu1B N6 Au1A 94(11) . . . . ?
C23 Au1A N6 C29 -168.9(6) . . . . ?
C7 Au1A N6 C29 116(3) . . . . ?
N1 Au1A N6 C29 14.1(6) . . . . ?
C23 Au1A N6 C26 12.3(7) . . . . ?
C7 Au1A N6 C26 -63(4) . . . . ?
N1 Au1A N6 C26 -164.7(6) . . . . ?
C23 Au1A N6 Cu1B 95(11) . . . . ?
C7 Au1A N6 Cu1B 20(9) . . . . ?
N1 Au1A N6 Cu1B -82(11) . . . . ?
C4 N1 C1 C30 -172.7(7) . . . . ?
Cu1B N1 C1 C30 1.1(13) . . . . ?
Au1A N1 C1 C30 6.4(11) . . . . ?
C4 N1 C1 C2 2.5(9) . . . . ?
Cu1B N1 C1 C2 176.3(9) . . . . ?
Au1A N1 C1 C2 -178.4(5) . . . . ?
N1 C1 C2 C3 -2.5(10) . . . . ?
C30 C1 C2 C3 172.6(8) . . . . ?
C1 C2 C3 C4 1.4(10) . . . . ?
C1 N1 C4 C5 178.4(8) . . . . ?
Cu1B N1 C4 C5 4.5(13) . . . . ?
Au1A N1 C4 C5 -0.7(11) . . . . ?
C1 N1 C4 C3 -1.6(9) . . . . ?
Cu1B N1 C4 C3 -175.5(9) . . . . ?
Au1A N1 C4 C3 179.3(5) . . . . ?
C2 C3 C4 N1 0.1(10) . . . . ?
C2 C3 C4 C5 -180.0(8) . . . . ?
N1 C4 C5 C6 8.0(13) . . . . ?
C3 C4 C5 C6 -172.0(8) . . . . ?
N1 C4 C5 C31 -178.1(7) . . . . ?
C3 C4 C5 C31 1.9(12) . . . . ?
C9 N2 C6 C5 -166.5(7) . . . . ?
C9 N2 C6 C7 6.2(8) . . . . ?
C4 C5 C6 N2 171.7(8) . . . . ?
C31 C5 C6 N2 -2.2(11) . . . . ?
C4 C5 C6 C7 0.5(14) . . . . ?
C31 C5 C6 C7 -173.4(7) . . . . ?
N2 C6 C7 C8 -5.3(9) . . . . ?
C5 C6 C7 C8 166.5(8) . . . . ?
N2 C6 C7 Au1A 173.6(5) . . . . ?
C5 C6 C7 Au1A -14.6(11) . . . . ?
N2 C6 C7 Cu1B 169.2(8) . . . . ?
C5 C6 C7 Cu1B -19.0(13) . . . . ?
C23 Au1A C7 C8 16.9(8) . . . . ?
N1 Au1A C7 C8 -166.0(8) . . . . ?
N6 Au1A C7 C8 92(3) . . . . ?
C23 Au1A C7 C6 -161.6(6) . . . . ?
N1 Au1A C7 C6 15.4(6) . . . . ?
N6 Au1A C7 C6 -86(3) . . . . ?
C23 Au1A C7 Cu1B -95(10) . . . . ?
N1 Au1A C7 Cu1B 82(10) . . . . ?
N6 Au1A C7 Cu1B -20(9) . . . . ?
C23 Cu1B C7 C8 9.1(13) . . . . ?
N6 Cu1B C7 C8 -45(21) . . . . ?
N1 Cu1B C7 C8 -165.6(8) . . . . ?
C23 Cu1B C7 C6 -163.4(6) . . . . ?
N6 Cu1B C7 C6 143(20) . . . . ?
N1 Cu1B C7 C6 21.9(10) . . . . ?
C23 Cu1B C7 Au1A 81(10) . . . . ?
N6 Cu1B C7 Au1A 27(12) . . . . ?
N1 Cu1B C7 Au1A -94(11) . . . . ?
C6 C7 C8 C9 2.0(8) . . . . ?
Au1A C7 C8 C9 -176.7(6) . . . . ?
Cu1B C7 C8 C9 -171.0(10) . . . . ?
C6 C7 C8 Au1B -175.3(7) . . . . ?
Au1A C7 C8 Au1B 6.0(14) . . . . ?
Cu1B C7 C8 Au1B 11.7(16) . . . . ?
C6 C7 C8 Cu1A -175.2(8) . . . . ?
Au1A C7 C8 Cu1A 6.1(14) . . . . ?
Cu1B C7 C8 Cu1A 11.7(16) . . . . ?
C22 Au1B C8 C7 -23.1(9) . . . . ?
N3 Au1B C8 C7 162.3(8) . . . . ?
N4 Au1B C8 C7 -77(9) . . . . ?
C22 Au1B C8 C9 159.8(6) . . . . ?
N3 Au1B C8 C9 -14.7(7) . . . . ?
N4 Au1B C8 C9 106(8) . . . . ?
C22 Au1B C8 Cu1A 171(100) . . . . ?
N3 Au1B C8 Cu1A -4(100) . . . . ?
N4 Au1B C8 Cu1A 116(100) . . . . ?
C22 Cu1A C8 C7 -23.2(10) . . . . ?
N3 Cu1A C8 C7 162.3(8) . . . . ?
N4 Cu1A C8 C7 -69(11) . . . . ?
C22 Cu1A C8 C9 159.9(6) . . . . ?
N3 Cu1A C8 C9 -14.7(7) . . . . ?
N4 Cu1A C8 C9 114(11) . . . . ?
C22 Cu1A C8 Au1B -9(100) . . . . ?
N3 Cu1A C8 Au1B 176(100) . . . . ?
N4 Cu1A C8 Au1B -55(100) . . . . ?
C6 N2 C9 C10 166.8(7) . . . . ?
C6 N2 C9 C8 -4.9(8) . . . . ?
C7 C8 C9 N2 1.6(8) . . . . ?
Au1B C8 C9 N2 179.6(6) . . . . ?
Cu1A C8 C9 N2 179.5(6) . . . . ?
C7 C8 C9 C10 -168.8(8) . . . . ?
Au1B C8 C9 C10 9.1(11) . . . . ?
Cu1A C8 C9 C10 9.1(12) . . . . ?
N2 C9 C10 C11 -163.7(8) . . . . ?
C8 C9 C10 C11 6.3(14) . . . . ?
N2 C9 C10 C37 11.2(11) . . . . ?
C8 C9 C10 C37 -178.8(7) . . . . ?
C9 C10 C11 N3 -10.4(13) . . . . ?
C37 C10 C11 N3 174.7(7) . . . . ?
C9 C10 C11 C12 163.7(8) . . . . ?
C37 C10 C11 C12 -11.2(12) . . . . ?
C14 N3 C11 C10 177.2(8) . . . . ?
Cu1A N3 C11 C10 -1.8(12) . . . . ?
Au1B N3 C11 C10 -1.6(12) . . . . ?
C14 N3 C11 C12 2.3(9) . . . . ?
Cu1A N3 C11 C12 -176.7(6) . . . . ?
Au1B N3 C11 C12 -176.5(6) . . . . ?
C10 C11 C12 C13 -175.0(8) . . . . ?
N3 C11 C12 C13 -0.2(9) . . . . ?
C11 C12 C13 C14 -2.0(9) . . . . ?
C11 N3 C14 C15 170.2(7) . . . . ?
Cu1A N3 C14 C15 -10.8(12) . . . . ?
Au1B N3 C14 C15 -11.0(12) . . . . ?
C11 N3 C14 C13 -3.6(9) . . . . ?
Cu1A N3 C14 C13 175.4(6) . . . . ?
Au1B N3 C14 C13 175.2(6) . . . . ?
C12 C13 C14 N3 3.6(9) . . . . ?
C12 C13 C14 C15 -170.4(8) . . . . ?
N3 C14 C15 C16 -3.3(12) . . . . ?
C13 C14 C15 C16 169.7(7) . . . . ?
N3 C14 C15 C43 -171.1(7) . . . . ?
C13 C14 C15 C43 2.0(11) . . . . ?
C19 N4 C16 C15 -168.9(7) . . . . ?
Cu1A N4 C16 C15 7.5(11) . . . . ?
Au1B N4 C16 C15 7.5(11) . . . . ?
C19 N4 C16 C17 3.5(8) . . . . ?
Cu1A N4 C16 C17 179.9(6) . . . . ?
Au1B N4 C16 C17 180.0(6) . . . . ?
C14 C15 C16 N4 4.9(12) . . . . ?
C43 C15 C16 N4 172.7(7) . . . . ?
C14 C15 C16 C17 -166.5(8) . . . . ?
C43 C15 C16 C17 1.3(11) . . . . ?
N4 C16 C17 C18 -3.9(9) . . . . ?
C15 C16 C17 C18 168.7(8) . . . . ?
C16 C17 C18 C19 2.6(9) . . . . ?
C16 N4 C19 C20 177.4(7) . . . . ?
Cu1A N4 C19 C20 1.0(12) . . . . ?
Au1B N4 C19 C20 0.9(11) . . . . ?
C16 N4 C19 C18 -1.9(9) . . . . ?
Cu1A N4 C19 C18 -178.4(6) . . . . ?
Au1B N4 C19 C18 -178.4(6) . . . . ?
C17 C18 C19 N4 -0.5(10) . . . . ?
C17 C18 C19 C20 -179.8(8) . . . . ?
N4 C19 C20 C21 10.5(13) . . . . ?
C18 C19 C20 C21 -170.3(8) . . . . ?
N4 C19 C20 C49 -174.9(7) . . . . ?
C18 C19 C20 C49 4.3(13) . . . . ?
C24 N5 C21 C20 -166.3(7) . . . . ?
C24 N5 C21 C22 5.7(9) . . . . ?
C19 C20 C21 N5 166.5(7) . . . . ?
C49 C20 C21 N5 -8.3(11) . . . . ?
C19 C20 C21 C22 -3.7(14) . . . . ?
C49 C20 C21 C22 -178.5(7) . . . . ?
N5 C21 C22 C23 -3.8(9) . . . . ?
C20 C21 C22 C23 166.9(8) . . . . ?
N5 C21 C22 Au1B 175.9(6) . . . . ?
C20 C21 C22 Au1B -13.4(11) . . . . ?
N5 C21 C22 Cu1A 176.1(6) . . . . ?
C20 C21 C22 Cu1A -13.2(12) . . . . ?
C8 Au1B C22 C23 19.1(9) . . . . ?
N3 Au1B C22 C23 98(4) . . . . ?
N4 Au1B C22 C23 -163.2(8) . . . . ?
C8 Au1B C22 C21 -160.5(6) . . . . ?
N3 Au1B C22 C21 -82(4) . . . . ?
N4 Au1B C22 C21 17.3(7) . . . . ?
C8 Au1B C22 Cu1A -176(100) . . . . ?
N3 Au1B C22 Cu1A -98(55) . . . . ?
N4 Au1B C22 Cu1A 2(54) . . . . ?
C8 Cu1A C22 C23 19.2(10) . . . . ?
N3 Cu1A C22 C23 86(6) . . . . ?
N4 Cu1A C22 C23 -163.0(8) . . . . ?
C8 Cu1A C22 C21 -160.6(6) . . . . ?
N3 Cu1A C22 C21 -93(6) . . . . ?
N4 Cu1A C22 C21 17.2(7) . . . . ?
C8 Cu1A C22 Au1B 4(54) . . . . ?
N3 Cu1A C22 Au1B 71(53) . . . . ?
N4 Cu1A C22 Au1B -178(100) . . . . ?
C21 C22 C23 C24 0.3(8) . . . . ?
Au1B C22 C23 C24 -179.2(7) . . . . ?
Cu1A C22 C23 C24 -179.5(8) . . . . ?
C21 C22 C23 Au1A -177.7(6) . . . . ?
Au1B C22 C23 Au1A 2.7(13) . . . . ?
Cu1A C22 C23 Au1A 2.5(14) . . . . ?
C21 C22 C23 Cu1B 176.8(10) . . . . ?
Au1B C22 C23 Cu1B -2.8(16) . . . . ?
Cu1A C22 C23 Cu1B -3.1(16) . . . . ?
C7 Au1A C23 C22 -20.9(8) . . . . ?
N1 Au1A C23 C22 -85(6) . . . . ?
N6 Au1A C23 C22 164.2(8) . . . . ?
C7 Au1A C23 C24 161.2(6) . . . . ?
N1 Au1A C23 C24 97(6) . . . . ?
N6 Au1A C23 C24 -13.7(6) . . . . ?
C7 Au1A C23 Cu1B 98(10) . . . . ?
N1 Au1A C23 Cu1B 34(8) . . . . ?
N6 Au1A C23 Cu1B -77(10) . . . . ?
C7 Cu1B C23 C22 -13.2(13) . . . . ?
N6 Cu1B C23 C22 163.7(8) . . . . ?
N1 Cu1B C23 C22 48(13) . . . . ?
C7 Cu1B C23 C24 162.9(6) . . . . ?
N6 Cu1B C23 C24 -20.2(10) . . . . ?
N1 Cu1B C23 C24 -136(12) . . . . ?
C7 Cu1B C23 Au1A -78(10) . . . . ?
N6 Cu1B C23 Au1A 99(10) . . . . ?
N1 Cu1B C23 Au1A -17(4) . . . . ?
C21 N5 C24 C25 168.0(7) . . . . ?
C21 N5 C24 C23 -5.5(9) . . . . ?
C22 C23 C24 N5 3.2(9) . . . . ?
Au1A C23 C24 N5 -178.4(5) . . . . ?
Cu1B C23 C24 N5 -174.0(8) . . . . ?
C22 C23 C24 C25 -169.4(8) . . . . ?
Au1A C23 C24 C25 9.0(11) . . . . ?
Cu1B C23 C24 C25 13.4(13) . . . . ?
N5 C24 C25 C26 -167.9(8) . . . . ?
C23 C24 C25 C26 4.4(14) . . . . ?
N5 C24 C25 C55 4.7(12) . . . . ?
C23 C24 C25 C55 177.1(8) . . . . ?
C29 N6 C26 C25 177.5(8) . . . . ?
Cu1B N6 C26 C25 -8.5(13) . . . . ?
Au1A N6 C26 C25 -3.5(12) . . . . ?
C29 N6 C26 C27 0.9(9) . . . . ?
Cu1B N6 C26 C27 174.9(9) . . . . ?
Au1A N6 C26 C27 179.9(6) . . . . ?
C24 C25 C26 N6 -7.3(14) . . . . ?
C55 C25 C26 N6 -179.6(8) . . . . ?
C24 C25 C26 C27 168.7(9) . . . . ?
C55 C25 C26 C27 -3.5(14) . . . . ?
N6 C26 C27 C28 1.3(10) . . . . ?
C25 C26 C27 C28 -175.3(8) . . . . ?
C26 C27 C28 C29 -2.9(10) . . . . ?
C26 N6 C29 C30 171.6(8) . . . . ?
Cu1B N6 C29 C30 -2.2(13) . . . . ?
Au1A N6 C29 C30 -7.3(11) . . . . ?
C26 N6 C29 C28 -2.7(9) . . . . ?
Cu1B N6 C29 C28 -176.5(9) . . . . ?
Au1A N6 C29 C28 178.3(5) . . . . ?
C27 C28 C29 N6 3.6(10) . . . . ?
C27 C28 C29 C30 -170.9(8) . . . . ?
N6 C29 C30 C1 -6.7(13) . . . . ?
C28 C29 C30 C1 166.8(8) . . . . ?
N6 C29 C30 C61 179.9(7) . . . . ?
C28 C29 C30 C61 -6.6(12) . . . . ?
N1 C1 C30 C29 7.2(13) . . . . ?
C2 C1 C30 C29 -167.2(8) . . . . ?
N1 C1 C30 C61 -179.2(7) . . . . ?
C2 C1 C30 C61 6.3(12) . . . . ?
C4 C5 C31 C32 82.1(10) . . . . ?
C6 C5 C31 C32 -103.5(9) . . . . ?
C4 C5 C31 C36 -99.0(9) . . . . ?
C6 C5 C31 C36 75.4(10) . . . . ?
C36 C31 C32 F1 -179.4(7) . . . . ?
C5 C31 C32 F1 -0.5(11) . . . . ?
C36 C31 C32 C33 0.0(12) . . . . ?
C5 C31 C32 C33 178.9(8) . . . . ?
F1 C32 C33 F2 -1.6(13) . . . . ?
C31 C32 C33 F2 179.1(8) . . . . ?
F1 C32 C33 C34 179.1(8) . . . . ?
C31 C32 C33 C34 -0.3(13) . . . . ?
F2 C33 C34 F3 0.3(13) . . . . ?
C32 C33 C34 F3 179.6(8) . . . . ?
F2 C33 C34 C35 -178.9(8) . . . . ?
C32 C33 C34 C35 0.5(13) . . . . ?
F3 C34 C35 F4 1.1(13) . . . . ?
C33 C34 C35 F4 -179.8(8) . . . . ?
F3 C34 C35 C36 -179.5(8) . . . . ?
C33 C34 C35 C36 -0.4(13) . . . . ?
F4 C35 C36 F5 -1.3(12) . . . . ?
C34 C35 C36 F5 179.3(8) . . . . ?
F4 C35 C36 C31 179.5(7) . . . . ?
C34 C35 C36 C31 0.1(13) . . . . ?
C32 C31 C36 F5 -179.1(7) . . . . ?
C5 C31 C36 F5 1.9(11) . . . . ?
C32 C31 C36 C35 0.1(12) . . . . ?
C5 C31 C36 C35 -178.8(7) . . . . ?
C9 C10 C37 C38 104.4(9) . . . . ?
C11 C10 C37 C38 -80.3(10) . . . . ?
C9 C10 C37 C42 -76.3(11) . . . . ?
C11 C10 C37 C42 98.9(9) . . . . ?
C42 C37 C38 F6 179.1(7) . . . . ?
C10 C37 C38 F6 -1.5(12) . . . . ?
C42 C37 C38 C39 -0.8(12) . . . . ?
C10 C37 C38 C39 178.5(8) . . . . ?
F6 C38 C39 F7 0.0(12) . . . . ?
C37 C38 C39 F7 180.0(7) . . . . ?
F6 C38 C39 C40 -179.5(8) . . . . ?
C37 C38 C39 C40 0.5(13) . . . . ?
F7 C39 C40 F8 0.6(13) . . . . ?
C38 C39 C40 F8 -179.9(8) . . . . ?
F7 C39 C40 C41 -179.0(8) . . . . ?
C38 C39 C40 C41 0.5(13) . . . . ?
F8 C40 C41 F9 0.1(13) . . . . ?
C39 C40 C41 F9 179.7(8) . . . . ?
F8 C40 C41 C42 179.3(8) . . . . ?
C39 C40 C41 C42 -1.2(13) . . . . ?
C38 C37 C42 F10 178.4(7) . . . . ?
C10 C37 C42 F10 -0.9(12) . . . . ?
C38 C37 C42 C41 0.2(12) . . . . ?
C10 C37 C42 C41 -179.1(8) . . . . ?
F9 C41 C42 F10 1.7(13) . . . . ?
C40 C41 C42 F10 -177.5(8) . . . . ?
F9 C41 C42 C37 179.9(8) . . . . ?
C40 C41 C42 C37 0.8(13) . . . . ?
C14 C15 C43 C48 -109.4(9) . . . . ?
C16 C15 C43 C48 82.2(10) . . . . ?
C14 C15 C43 C44 68.9(10) . . . . ?
C16 C15 C43 C44 -99.5(9) . . . . ?
C48 C43 C44 F11 179.0(7) . . . . ?
C15 C43 C44 F11 0.6(11) . . . . ?
C48 C43 C44 C45 0.9(11) . . . . ?
C15 C43 C44 C45 -177.5(7) . . . . ?
F11 C44 C45 F12 1.2(11) . . . . ?
C43 C44 C45 F12 179.3(7) . . . . ?
F11 C44 C45 C46 -178.0(7) . . . . ?
C43 C44 C45 C46 0.1(12) . . . . ?
F12 C45 C46 F13 1.2(12) . . . . ?
C44 C45 C46 F13 -179.5(7) . . . . ?
F12 C45 C46 C47 179.3(8) . . . . ?
C44 C45 C46 C47 -1.4(12) . . . . ?
F13 C46 C47 F14 -0.9(13) . . . . ?
C45 C46 C47 F14 -179.0(8) . . . . ?
F13 C46 C47 C48 179.8(8) . . . . ?
C45 C46 C47 C48 1.8(13) . . . . ?
C44 C43 C48 F15 179.6(7) . . . . ?
C15 C43 C48 F15 -2.0(12) . . . . ?
C44 C43 C48 C47 -0.6(12) . . . . ?
C15 C43 C48 C47 177.8(8) . . . . ?
F14 C47 C48 F15 -0.2(13) . . . . ?
C46 C47 C48 F15 179.1(8) . . . . ?
F14 C47 C48 C43 180.0(8) . . . . ?
C46 C47 C48 C43 -0.8(13) . . . . ?
C21 C20 C49 C50 -99.7(9) . . . . ?
C19 C20 C49 C50 85.4(11) . . . . ?
C21 C20 C49 C54 70.6(11) . . . . ?
C19 C20 C49 C54 -104.4(9) . . . . ?
C54 C49 C50 F16 -177.3(8) . . . . ?
C20 C49 C50 F16 -6.9(13) . . . . ?
C54 C49 C50 C51 0.9(14) . . . . ?
C20 C49 C50 C51 171.4(9) . . . . ?
F16 C50 C51 F17 1.4(15) . . . . ?
C49 C50 C51 F17 -177.0(9) . . . . ?
F16 C50 C51 C52 177.5(9) . . . . ?
C49 C50 C51 C52 -0.8(16) . . . . ?
F17 C51 C52 F18 -3.4(17) . . . . ?
C50 C51 C52 F18 -179.6(10) . . . . ?
F17 C51 C52 C53 178.2(11) . . . . ?
C50 C51 C52 C53 2.1(17) . . . . ?
F18 C52 C53 F19 2.0(17) . . . . ?
C51 C52 C53 F19 -179.7(10) . . . . ?
F18 C52 C53 C54 178.2(10) . . . . ?
C51 C52 C53 C54 -3.4(17) . . . . ?
C50 C49 C54 F20 176.7(8) . . . . ?
C20 C49 C54 F20 6.1(13) . . . . ?
C50 C49 C54 C53 -2.3(13) . . . . ?
C20 C49 C54 C53 -172.9(9) . . . . ?
F19 C53 C54 F20 0.9(15) . . . . ?
C52 C53 C54 F20 -175.4(10) . . . . ?
F19 C53 C54 C49 179.9(9) . . . . ?
C52 C53 C54 C49 3.6(16) . . . . ?
C26 C25 C55 C60 60.6(13) . . . . ?
C24 C25 C55 C60 -112.4(10) . . . . ?
C26 C25 C55 C56 -129.5(10) . . . . ?
C24 C25 C55 C56 57.6(12) . . . . ?
C60 C55 C56 F21 -179.6(10) . . . . ?
C25 C55 C56 F21 10.0(15) . . . . ?
C60 C55 C56 C57 2.7(16) . . . . ?
C25 C55 C56 C57 -167.8(10) . . . . ?
F21 C56 C57 C58 178.5(12) . . . . ?
C55 C56 C57 C58 -3.6(19) . . . . ?
F21 C56 C57 F22 -1.8(17) . . . . ?
C55 C56 C57 F22 176.1(10) . . . . ?
F22 C57 C58 F23 1(2) . . . . ?
C56 C57 C58 F23 -179.7(12) . . . . ?
F22 C57 C58 C59 -177.7(13) . . . . ?
C56 C57 C58 C59 2(2) . . . . ?
C57 C58 C59 F24 179.3(13) . . . . ?
F23 C58 C59 F24 1(2) . . . . ?
C57 C58 C59 C60 1(2) . . . . ?
F23 C58 C59 C60 -177.8(11) . . . . ?
C56 C55 C60 F25 -177.0(10) . . . . ?
C25 C55 C60 F25 -7.1(16) . . . . ?
C56 C55 C60 C59 -0.2(16) . . . . ?
C25 C55 C60 C59 169.8(10) . . . . ?
F24 C59 C60 F25 -3.4(18) . . . . ?
C58 C59 C60 F25 175.4(12) . . . . ?
F24 C59 C60 C55 179.7(11) . . . . ?
C58 C59 C60 C55 -1.5(19) . . . . ?
C29 C30 C61 C62 73.3(10) . . . . ?
C1 C30 C61 C62 -100.7(9) . . . . ?
C29 C30 C61 C66 -107.1(9) . . . . ?
C1 C30 C61 C66 78.9(9) . . . . ?
C66 C61 C62 F26 -179.4(7) . . . . ?
C30 C61 C62 F26 0.2(12) . . . . ?
C66 C61 C62 C63 -0.8(12) . . . . ?
C30 C61 C62 C63 178.8(7) . . . . ?
F26 C62 C63 F27 0.1(11) . . . . ?
C61 C62 C63 F27 -178.5(7) . . . . ?
F26 C62 C63 C64 -179.2(7) . . . . ?
C61 C62 C63 C64 2.2(13) . . . . ?
F27 C63 C64 F28 0.5(12) . . . . ?
C62 C63 C64 F28 179.8(8) . . . . ?
F27 C63 C64 C65 177.3(8) . . . . ?
C62 C63 C64 C65 -3.4(13) . . . . ?
F28 C64 C65 F29 -0.4(13) . . . . ?
C63 C64 C65 F29 -177.3(8) . . . . ?
F28 C64 C65 C66 -179.9(8) . . . . ?
C63 C64 C65 C66 3.2(13) . . . . ?
F29 C65 C66 F30 -0.5(13) . . . . ?
C64 C65 C66 F30 179.0(7) . . . . ?
F29 C65 C66 C61 178.6(8) . . . . ?
C64 C65 C66 C61 -1.9(13) . . . . ?
C62 C61 C66 F30 179.8(7) . . . . ?
C30 C61 C66 F30 0.2(11) . . . . ?
C62 C61 C66 C65 0.7(12) . . . . ?
C30 C61 C66 C65 -178.9(8) . . . . ?
C6T C1T C2T C3T 0.0 . . . . ?
C7T C1T C2T C3T -175.1(17) . . . . ?
C1T C2T C3T C4T 0.0 . . . . ?
C2T C3T C4T C5T 0.0 . . . . ?
C3T C4T C5T C6T 0.0 . . . . ?
C4T C5T C6T C1T 0.0 . . . . ?
C2T C1T C6T C5T 0.0 . . . . ?
C7T C1T C6T C5T 175.4(16) . . . . ?
C10T C8T C9T C10T 8(6) 3_655 . . . ?
C8T C9T C10T C8T -8(6) . . . 3_655 ?
C8T C9T C10T C11T 170(5) . . . . ?
